data_7131351
loop_
_publ_author_name
'Parmar, Vijay S.'
'Thiel, Andreas M.'
'Nabi, Rizwan'
'Gransbury, Gemma K.'
'Norre, Marie S.'
'Evans, Peter'
'Corner, Sophie C.'
'Skelton, Jonathan M.'
'Chilton, Nicholas F.'
'Mills, David P.'
'Overgaard, Jacob'

_publ_section_title
;
 Influence of pressure on a dysprosocenium single-molecule magnet.
;
_journal_issue 18
_journal_name_full 'Chemical communications (Cambridge, England)'
_journal_page_first 2656
_journal_page_last 2659
_journal_paper_doi 10.1039/d2cc06722f
_journal_volume 59
_journal_year 2023
_chemical_formula_moiety 'C34 H58 Dy, B C24 F20'
_chemical_formula_sum 'C58 H58 B Dy F20'
_chemical_formula_weight 1308.35
_chemical_properties_physical
Air-sensitive,Moisture-sensitive,Heat-sensitive,Oxygen-sensitive,Light-sensitive,Photo-sensitive
_space_group_crystal_system triclinic
_space_group_IT_number 2
_space_group_name_Hall '-P 1'
_space_group_name_H-M_alt 'P -1'
_atom_sites_solution_hydrogens geom
_atom_sites_solution_primary dual
_audit_creation_date 2020-03-04
_audit_creation_method
;
Olex2 1.2
(compiled 2018.05.29 svn.r3508 for OlexSys, GUI svn.r5506)
;
_audit_update_record
;
2022-10-30 deposited with the CCDC.	2023-02-13 downloaded from the CCDC.
;
_cell_angle_alpha 107.27(5)
_cell_angle_beta 95.31(4)
_cell_angle_gamma 100.58(3)
_cell_formula_units_Z 2
_cell_length_a 11.287(3)
_cell_length_b 11.804(4)
_cell_length_c 18.747(14)
_cell_measurement_reflns_used 775
_cell_measurement_temperature 293
_cell_measurement_theta_max 25.7480
_cell_measurement_theta_min 2.0270
_cell_volume 2316(2)
_computing_cell_refinement 'CrysAlisPro 1.171.39.46 (Rigaku OD, 2018)'
_computing_data_collection 'CrysAlisPro 1.171.39.46 (Rigaku OD, 2018)'
_computing_data_reduction 'CrysAlisPro 1.171.39.46 (Rigaku OD, 2018)'
_computing_molecular_graphics 'Olex2 (Dolomanov et al., 2009)'
_computing_publication_material 'Olex2 (Dolomanov et al., 2009)'
_computing_structure_refinement 'ShelXL (Sheldrick, 2015)'
_computing_structure_solution 'ShelXT (Sheldrick, 2015)'
_diffrn_ambient_environment air
_diffrn_ambient_pressure 3520000
_diffrn_ambient_temperature 293
_diffrn_detector 'CCD plate'
_diffrn_detector_area_resol_mean 10.3590
_diffrn_detector_type Atlas
_diffrn_measured_fraction_theta_full 0.379
_diffrn_measured_fraction_theta_max 0.379
_diffrn_measurement_details
;
List of Runs (angles in degrees, time in seconds):

  # Type    Start    End  Width  t~exp~   \w     \q     \k     \f   Frames
#--------------------------------------------------------------------------
  1  \w    -31.00   9.00   1.00   30.00    --   12.55  81.00 151.00   40
  2  \w     13.00  56.00   1.00   30.00    --   12.55 -77.00-150.00   43
  3  \w    -13.00  34.00   1.00   30.00    --   12.55 -38.00-150.00   47
  4  \w    -32.00  25.00   1.00   30.00    --   12.55  39.00 -12.00   57
  5  \w     72.00 108.00   1.00   30.00    --   12.55 178.00  90.00   36
  6  \w    -28.00  20.00   1.00   30.00    --   12.55  53.00 162.00   48
  7  \w     58.00 109.00   1.00   30.00    --   12.55-178.00 -90.00   51
  8  \w    -35.00 -12.00   1.00   30.00    --  -13.41  77.00 -30.00   23
  9  \w      2.00  37.00   1.00   30.00    --  -13.41 -99.00-150.00   35
 10  \w     -8.00  31.00   1.00   30.00    --  -13.41 -81.00  29.00   39
 11  \w    -42.00  33.00   1.00   30.00    --  -13.41  13.00  -3.00   75
 12  \w     12.00  35.00   1.00   30.00    --   12.55 -77.00  60.00   23
 13  \w     12.00  35.00   1.00   30.00    --   12.55 -77.00  30.00   23
 14  \w     34.00  61.00   1.00   30.00    --   12.55 -99.00  60.00   27
 15  \w     34.00  61.00   1.00   30.00    --   12.55 -99.00  30.00   27
 16  \w    -14.00  33.00   1.00   30.00    --  -13.41 -38.00-180.00   47
 17  \w    -35.00 -12.00   1.00   30.00    --  -13.41  77.00 120.00   23
;
_diffrn_measurement_device 'four-circle diffractometer'
_diffrn_measurement_device_type 'SuperNova, Single source at offset/far, Atlas'
_diffrn_measurement_method '\w scans'
_diffrn_orient_matrix_type 'CrysAlisPro convention (1999,Acta A55,543-557)'
_diffrn_orient_matrix_UB_11 -0.0150647000
_diffrn_orient_matrix_UB_12 -0.0165615000
_diffrn_orient_matrix_UB_13 -0.0398604000
_diffrn_orient_matrix_UB_21 -0.0300776000
_diffrn_orient_matrix_UB_22 -0.0591172000
_diffrn_orient_matrix_UB_23 -0.0014318000
_diffrn_orient_matrix_UB_31 -0.0553001000
_diffrn_orient_matrix_UB_32 0.0198973000
_diffrn_orient_matrix_UB_33 0.0042861000
_diffrn_radiation_monochromator mirror
_diffrn_radiation_probe x-ray
_diffrn_radiation_type MoK\a
_diffrn_radiation_wavelength 0.71073
_diffrn_reflns_av_R_equivalents 0.2422
_diffrn_reflns_av_unetI/netI 0.1896
_diffrn_reflns_Laue_measured_fraction_full 0.379
_diffrn_reflns_Laue_measured_fraction_max 0.379
_diffrn_reflns_limit_h_max 11
_diffrn_reflns_limit_h_min -11
_diffrn_reflns_limit_k_max 11
_diffrn_reflns_limit_k_min -11
_diffrn_reflns_limit_l_max 10
_diffrn_reflns_limit_l_min -10
_diffrn_reflns_number 12789
_diffrn_reflns_point_group_measured_fraction_full 0.379
_diffrn_reflns_point_group_measured_fraction_max 0.379
_diffrn_reflns_theta_full 20.814
_diffrn_reflns_theta_max 20.814
_diffrn_reflns_theta_min 1.842
_diffrn_source 'micro-focus sealed X-ray tube'
_diffrn_source_type 'SuperNova (Mo) X-ray Source'
_exptl_absorpt_coefficient_mu 1.739
_exptl_absorpt_correction_T_max 1.00000
_exptl_absorpt_correction_T_min 0.43641
_exptl_absorpt_correction_type multi-scan
_exptl_absorpt_process_details
;
CrysAlisPro 1.171.39.46 (Rigaku Oxford Diffraction, 2018)
Empirical absorption correction using spherical harmonics,
 implemented in SCALE3 ABSPACK scaling algorithm.
;
_exptl_crystal_colour 'clear colourless'
_exptl_crystal_colour_lustre clear
_exptl_crystal_colour_primary colourless
_exptl_crystal_density_diffrn 1.876
_exptl_crystal_description plate
_exptl_crystal_F_000 1314
_exptl_crystal_size_max 0.23
_exptl_crystal_size_mid 0.16
_exptl_crystal_size_min 0.05
_refine_diff_density_max 0.568
_refine_diff_density_min -1.037
_refine_diff_density_rms 0.125
_refine_ls_extinction_method none
_refine_ls_goodness_of_fit_ref 1.188
_refine_ls_hydrogen_treatment constr
_refine_ls_matrix_type full
_refine_ls_number_parameters 271
_refine_ls_number_reflns 1834
_refine_ls_number_restraints 89
_refine_ls_restrained_S_all 1.174
_refine_ls_R_factor_all 0.2501
_refine_ls_R_factor_gt 0.1524
_refine_ls_shift/su_max 0.000
_refine_ls_shift/su_mean 0.000
_refine_ls_structure_factor_coef Fsqd
_refine_ls_weighting_details 'w=1/[\s^2^(Fo^2^)+(0.2000P)^2^] where P=(Fo^2^+2Fc^2^)/3'
_refine_ls_weighting_scheme calc
_refine_ls_wR_factor_gt 0.3403
_refine_ls_wR_factor_ref 0.3967
_reflns_Friedel_coverage 0.000
_reflns_number_gt 886
_reflns_number_total 1834
_reflns_threshold_expression 'I > 2\s(I)'
_cod_data_source_file d2cc06722f2.cif
_cod_data_source_block dy60_hp7
_cod_database_code 7131351
_shelx_shelxl_version_number 2018/3
_chemical_oxdiff_formula C58H58BDyF20
_shelx_space_group_comment
;
The symmetry employed for this shelxl refinement is uniquely defined
by the following loop, which should always be used as a source of
symmetry information in preference to the above space-group names.
They are only intended as comments.
;
_shelx_estimated_absorpt_t_max 0.918
_shelx_estimated_absorpt_t_min 0.690
_reflns_odcompleteness_completeness 38.60
_reflns_odcompleteness_iscentric 1
_reflns_odcompleteness_theta 20.77
_olex2_refinement_description
;
1. Fixed Uiso
 At 1.2 times of:
  All C(H) groups
 At 1.5 times of:
  All C(H,H,H) groups
2. Restrained distances
 C27-C19
 1.55 with sigma of 0.1
 C7-C6 \\sim C8-C6 \\sim C9-C6
 with sigma of 0.02
 C13-C10 \\sim C11-C10 \\sim C12-C10
 with sigma of 0.02
 C17-C14 \\sim C15-C14 \\sim C16-C14
 with sigma of 0.02
 C26-C23 \\sim C25-C23 \\sim C24-C23
 with sigma of 0.02
 C33-C31 \\sim C34-C31 \\sim C32-C31
 with sigma of 0.02
 C30-C27 \\sim C29-C27 \\sim C28-C27
 with sigma of 0.02
 C7-C8 \\sim C7-C9 \\sim C8-C9
 with sigma of 0.02
 C13-C11 \\sim C13-C12 \\sim C11-C12
 with sigma of 0.02
 C17-C15 \\sim C17-C16 \\sim C16-C15
 with sigma of 0.02
 C26-C25 \\sim C25-C24 \\sim C25-C24
 with sigma of 0.02
 C33-C34 \\sim C33-C32 \\sim C34-C32
 with sigma of 0.02
 C30-C29 \\sim C30-C28 \\sim C29-C28
 with sigma of 0.02
 C7-C1 \\sim C8-C1 \\sim C9-C1
 with sigma of 0.02
 C13-C2 \\sim C11-C2 \\sim C12-C2
 with sigma of 0.02
 C17-C4 \\sim C15-C4 \\sim C16-C4
 with sigma of 0.02
 C26-C18 \\sim C25-C18 \\sim C24-C18
 with sigma of 0.02
 C33-C21 \\sim C34-C21 \\sim C32-C21
 with sigma of 0.02
 C30-C19 \\sim C29-C19 \\sim C28-C19
 with sigma of 0.02
3. Restrained planarity
 C54, C55, C56, C57, C58, F16, F17, F18, F19, F20, B1, C53
 with sigma of 0.1
 C47, C52, C51, C50, C49, C48, F15, F14, F13, F12, F11, B1
 with sigma of 0.1
 C35, C36, C37, C38, C39, C40, F1, F2, F3, F4, F5, B1
 with sigma of 0.1
 C41, C46, C45, C44, C43, C42, F10, F9, F8, F7, F6, B1
 with sigma of 0.1
4.a Me refined with riding coordinates:
 C7(H7A,H7B,H7C), C13(H13A,H13B,H13C), C15(H15A,H15B,H15C), C17(H17A,H17B,
 H17C), C30(H30A,H30B,H30C), C32(H32A,H32B,H32C), C33(H33A,H33B,H33C)
4.b Aromatic/amide H refined with riding coordinates:
 C3(H3), C5(H5), C20(H20), C22(H22)
4.c Fitted pentagon refined as free rotating group:
 C1(C2,C3,C4,C5), C21(C20,C19,C18,C22)
4.d Fitted hexagon refined as free rotating group:
 C35(C40,C39,C38,C37,C36), C41(C42,C43,C44,C45,C46), C47(C48,C49,C50,C51,C52),
 C53(C58,C57,C56,C55,C54)
4.e Idealised Me refined as rotating group:
 C8(H8A,H8B,H8C), C9(H9A,H9B,H9C), C11(H11A,H11B,H11C), C12(H12A,H12B,H12C),
 C16(H16A,H16B,H16C), C24(H24A,H24B,H24C), C25(H25A,H25B,H25C), C26(H26A,H26B,
 H26C), C28(H28A,H28B,H28C), C29(H29A,H29B,H29C), C34(H34A,H34B,H34C)
;
_olex2_submission_special_instructions 'No special instructions were received'
_oxdiff_exptl_absorpt_empirical_details
;
Empirical correction (ABSPACK) includes:
- Absorption correction using spherical harmonics
- Frame scaling
;
_oxdiff_exptl_absorpt_empirical_full_max 1.630
_oxdiff_exptl_absorpt_empirical_full_min 0.642

loop_
_space_group_symop_operation_xyz
'x, y, z'
'-x, -y, -z'

loop_
_atom_site_label
_atom_site_type_symbol
_atom_site_fract_x
_atom_site_fract_y
_atom_site_fract_z
_atom_site_U_iso_or_equiv
_atom_site_adp_type
_atom_site_occupancy
_atom_site_site_symmetry_order
_atom_site_calc_flag
_atom_site_refinement_flags_posn
_atom_site_refinement_flags_adp
_atom_site_refinement_flags_occupancy
_atom_site_disorder_assembly
_atom_site_disorder_group
Dy1 Dy 0.6917(3) 0.8445(3) 0.7228(4) 0.145(6) Uani 1 1 d . . . . .
C1 C 0.570(2) 0.995(3) 0.720(3) 0.053(12) Uiso 1 1 d D . . . .
C2 C 0.509(4) 0.931(4) 0.764(3) 0.18(4) Uiso 1 1 d DG . . . .
C3 C 0.451(3) 0.813(3) 0.715(4) 0.13(2) Uiso 1 1 d G . . . .
H3 H 0.404279 0.751747 0.729521 0.153 Uiso 1 1 calc R . . . .
C4 C 0.475(3) 0.804(3) 0.641(3) 0.071(14) Uiso 1 1 d DG . . . .
C5 C 0.549(3) 0.917(4) 0.644(3) 0.13(2) Uiso 1 1 d G . . . .
H5 H 0.578751 0.935688 0.603266 0.151 Uiso 1 1 calc R . . . .
C6 C 0.661(4) 1.124(5) 0.752(3) 0.12(2) Uiso 1 1 d D . . . .
C7 C 0.775(3) 1.101(4) 0.794(3) 0.12(2) Uiso 1 1 d D . . . .
H7A H 0.812402 1.047814 0.758593 0.178 Uiso 1 1 calc R . . . .
H7B H 0.832358 1.177107 0.818787 0.178 Uiso 1 1 calc R . . . .
H7C H 0.750473 1.064323 0.831390 0.178 Uiso 1 1 calc R . . . .
C8 C 0.595(4) 1.210(4) 0.805(3) 0.12(2) Uiso 1 1 d D . . . .
H8A H 0.520992 1.213977 0.777372 0.180 Uiso 1 1 calc GR . . . .
H8B H 0.646916 1.289335 0.826029 0.180 Uiso 1 1 calc GR . . . .
H8C H 0.575236 1.178305 0.845596 0.180 Uiso 1 1 calc GR . . . .
C9 C 0.689(4) 1.163(4) 0.682(4) 0.101(18) Uiso 1 1 d D . . . .
H9A H 0.689216 1.092713 0.640401 0.151 Uiso 1 1 calc GR . . . .
H9B H 0.767039 1.218474 0.694021 0.151 Uiso 1 1 calc GR . . . .
H9C H 0.627052 1.202820 0.668734 0.151 Uiso 1 1 calc GR . . . .
C10 C 0.477(3) 0.950(3) 0.841(5) 0.089(17) Uiso 1 1 d D . . . .
C11 C 0.592(4) 1.006(3) 0.907(4) 0.082(15) Uiso 1 1 d D . . . .
H11A H 0.616198 0.942226 0.923027 0.124 Uiso 1 1 calc GR . . . .
H11B H 0.570659 1.063550 0.949650 0.124 Uiso 1 1 calc GR . . . .
H11C H 0.658671 1.046745 0.889198 0.124 Uiso 1 1 calc GR . . . .
C12 C 0.410(4) 0.826(4) 0.854(5) 0.100(18) Uiso 1 1 d D . . . .
H12A H 0.334347 0.836078 0.871342 0.150 Uiso 1 1 calc GR . . . .
H12B H 0.461713 0.807837 0.890441 0.150 Uiso 1 1 calc GR . . . .
H12C H 0.394513 0.760649 0.806661 0.150 Uiso 1 1 calc GR . . . .
C13 C 0.385(4) 1.040(4) 0.862(5) 0.15(3) Uiso 1 1 d D . . . .
H13A H 0.367819 1.048167 0.911842 0.220 Uiso 1 1 calc R . . . .
H13B H 0.422955 1.118321 0.859175 0.220 Uiso 1 1 calc R . . . .
H13C H 0.310982 1.007554 0.826222 0.220 Uiso 1 1 calc R . . . .
C14 C 0.419(3) 0.699(5) 0.564(4) 0.096(18) Uiso 1 1 d D . . . .
C15 C 0.517(4) 0.637(3) 0.519(4) 0.087(16) Uiso 1 1 d D . . . .
H15A H 0.475620 0.574851 0.473249 0.130 Uiso 1 1 calc R . . . .
H15B H 0.573305 0.697704 0.506904 0.130 Uiso 1 1 calc R . . . .
H15C H 0.561046 0.601780 0.549941 0.130 Uiso 1 1 calc R . . . .
C16 C 0.345(3) 0.743(4) 0.504(3) 0.082(15) Uiso 1 1 d D . . . .
H16A H 0.299373 0.799440 0.529510 0.123 Uiso 1 1 calc GR . . . .
H16B H 0.290639 0.674208 0.467266 0.123 Uiso 1 1 calc GR . . . .
H16C H 0.401788 0.782731 0.478717 0.123 Uiso 1 1 calc GR . . . .
C17 C 0.324(4) 0.587(4) 0.573(5) 0.15(3) Uiso 1 1 d D . . . .
H17A H 0.294027 0.527154 0.523795 0.222 Uiso 1 1 calc R . . . .
H17B H 0.363966 0.550396 0.604831 0.222 Uiso 1 1 calc R . . . .
H17C H 0.256901 0.614880 0.594640 0.222 Uiso 1 1 calc R . . . .
C21 C 0.861(3) 0.798(4) 0.631(3) 0.11(2) Uiso 1 1 d D . . . .
C20 C 0.919(2) 0.874(2) 0.705(3) 0.080(16) Uiso 1 1 d G . . . .
H20 H 0.964372 0.953141 0.716863 0.096 Uiso 1 1 calc R . . . .
C19 C 0.895(3) 0.808(3) 0.756(3) 0.091(18) Uiso 1 1 d DG . . . .
C18 C 0.822(3) 0.691(3) 0.714(3) 0.10(2) Uiso 1 1 d DG . . . .
C22 C 0.801(3) 0.685(3) 0.637(3) 0.088(18) Uiso 1 1 d G . . . .
H22 H 0.756382 0.617966 0.597363 0.105 Uiso 1 1 calc R . . . .
C23 C 0.745(2) 0.599(2) 0.746(3) 0.037(10) Uiso 1 1 d D . . . .
C24 C 0.651(5) 0.661(5) 0.784(4) 0.087(16) Uiso 1 1 d D . . . .
H24A H 0.690830 0.740738 0.817553 0.131 Uiso 1 1 calc GR . . . .
H24B H 0.612664 0.613909 0.813337 0.131 Uiso 1 1 calc GR . . . .
H24C H 0.590852 0.666965 0.747079 0.131 Uiso 1 1 calc GR . . . .
C25 C 0.831(4) 0.573(4) 0.803(3) 0.077(14) Uiso 1 1 d D . . . .
H25A H 0.911623 0.584317 0.789967 0.116 Uiso 1 1 calc GR . . . .
H25B H 0.803945 0.490389 0.801843 0.116 Uiso 1 1 calc GR . . . .
H25C H 0.831258 0.627337 0.852265 0.116 Uiso 1 1 calc GR . . . .
C26 C 0.693(3) 0.484(3) 0.680(4) 0.078(15) Uiso 1 1 d D . . . .
H26A H 0.649938 0.504181 0.640029 0.118 Uiso 1 1 calc GR . . . .
H26B H 0.638330 0.427850 0.695684 0.118 Uiso 1 1 calc GR . . . .
H26C H 0.758578 0.448222 0.661038 0.118 Uiso 1 1 calc GR . . . .
C27 C 0.961(3) 0.865(3) 0.829(4) 0.061(13) Uiso 1 1 d D . . . .
C28 C 0.896(4) 0.886(4) 0.910(4) 0.084(15) Uiso 1 1 d D . . . .
H28A H 0.864967 0.958187 0.919607 0.126 Uiso 1 1 calc GR . . . .
H28B H 0.956341 0.893012 0.951287 0.126 Uiso 1 1 calc GR . . . .
H28C H 0.830457 0.816961 0.902884 0.126 Uiso 1 1 calc GR . . . .
C29 C 1.043(3) 1.011(3) 0.862(5) 0.091(17) Uiso 1 1 d D . . . .
H29A H 1.095003 1.025663 0.826299 0.137 Uiso 1 1 calc GR . . . .
H29B H 1.092432 1.024944 0.909630 0.137 Uiso 1 1 calc GR . . . .
H29C H 0.988605 1.065771 0.868613 0.137 Uiso 1 1 calc GR . . . .
C30 C 1.076(4) 0.816(5) 0.867(5) 0.17(3) Uiso 1 1 d D . . . .
H30A H 1.107152 0.869245 0.917815 0.258 Uiso 1 1 calc R . . . .
H30B H 1.046120 0.734845 0.868400 0.258 Uiso 1 1 calc R . . . .
H30C H 1.140530 0.815368 0.837110 0.258 Uiso 1 1 calc R . . . .
C31 C 0.884(2) 0.830(3) 0.565(4) 0.066(14) Uiso 1 1 d D . . . .
C32 C 0.815(4) 0.929(4) 0.553(5) 0.11(2) Uiso 1 1 d D . . . .
H32A H 0.834119 0.946714 0.507593 0.171 Uiso 1 1 calc R . . . .
H32B H 0.728530 0.898996 0.547286 0.171 Uiso 1 1 calc R . . . .
H32C H 0.840269 1.002118 0.595257 0.171 Uiso 1 1 calc R . . . .
C33 C 0.846(4) 0.718(4) 0.489(4) 0.12(2) Uiso 1 1 d D . . . .
H33A H 0.863653 0.744600 0.447235 0.185 Uiso 1 1 calc R . . . .
H33B H 0.890955 0.657009 0.492121 0.185 Uiso 1 1 calc R . . . .
H33C H 0.760186 0.683321 0.482961 0.185 Uiso 1 1 calc R . . . .
C34 C 1.024(3) 0.885(4) 0.567(6) 0.102(18) Uiso 1 1 d D . . . .
H34A H 1.058336 0.940219 0.616648 0.153 Uiso 1 1 calc GR . . . .
H34B H 1.031821 0.927370 0.530704 0.153 Uiso 1 1 calc GR . . . .
H34C H 1.067231 0.820209 0.554877 0.153 Uiso 1 1 calc GR . . . .
F1 F 0.776(2) 0.386(2) 0.257(3) 0.084(8) Uiso 1 1 d . . . . .
F2 F 0.935(2) 0.361(2) 0.372(3) 0.081(8) Uiso 1 1 d . . . . .
F3 F 1.110(3) 0.542(3) 0.453(4) 0.116(10) Uiso 1 1 d . . . . .
F4 F 1.158(3) 0.763(3) 0.434(4) 0.145(13) Uiso 1 1 d . . . . .
F5 F 1.005(2) 0.792(2) 0.317(3) 0.078(7) Uiso 1 1 d . . . . .
F6 F 0.843(2) 0.905(2) 0.260(3) 0.093(8) Uiso 1 1 d . . . . .
F7 F 0.733(2) 1.051(2) 0.359(3) 0.091(8) Uiso 1 1 d . . . . .
F8 F 0.581(2) 0.963(2) 0.441(3) 0.093(9) Uiso 1 1 d . . . . .
F9 F 0.523(3) 0.722(3) 0.412(3) 0.105(9) Uiso 1 1 d . . . . .
F10 F 0.621(2) 0.576(2) 0.316(3) 0.087(8) Uiso 1 1 d . . . . .
F11 F 1.054(3) 0.616(3) 0.191(4) 0.123(11) Uiso 1 1 d . . . . .
F12 F 1.124(3) 0.615(2) 0.065(4) 0.103(9) Uiso 1 1 d . . . . .
F13 F 0.991(4) 0.689(3) -0.020(5) 0.18(2) Uiso 1 1 d . . . . .
F14 F 0.777(2) 0.755(2) 0.003(3) 0.096(9) Uiso 1 1 d . . . . .
F15 F 0.697(2) 0.743(2) 0.120(4) 0.098(9) Uiso 1 1 d . . . . .
F16 F 0.520(2) 0.597(3) 0.172(3) 0.096(9) Uiso 1 1 d . . . . .
F17 F 0.396(3) 0.445(3) 0.054(4) 0.143(13) Uiso 1 1 d . . . . .
F18 F 0.504(4) 0.283(4) -0.018(4) 0.153(14) Uiso 1 1 d . . . . .
F19 F 0.727(3) 0.255(3) 0.006(4) 0.105(10) Uiso 1 1 d . . . . .
F20 F 0.858(3) 0.421(3) 0.120(3) 0.102(9) Uiso 1 1 d . . . . .
C35 C 0.883(3) 0.593(3) 0.288(2) 0.084(16) Uiso 1 1 d . . . . .
C40 C 0.979(3) 0.687(2) 0.331(3) 0.11(2) Uiso 1 1 d G . . . .
C39 C 1.058(3) 0.670(3) 0.387(3) 0.073(14) Uiso 1 1 d G . . . .
C38 C 1.041(3) 0.557(3) 0.399(2) 0.084(16) Uiso 1 1 d G . . . .
C37 C 0.945(3) 0.463(2) 0.355(3) 0.097(18) Uiso 1 1 d G . . . .
C36 C 0.866(3) 0.481(3) 0.300(3) 0.098(18) Uiso 1 1 d G . . . .
C41 C 0.737(2) 0.737(2) 0.288(2) 0.067(13) Uiso 1 1 d . . . . .
C42 C 0.764(2) 0.862(3) 0.301(2) 0.072(14) Uiso 1 1 d G . . . .
C43 C 0.709(2) 0.938(2) 0.352(3) 0.085(16) Uiso 1 1 d G . . . .
C44 C 0.625(2) 0.889(3) 0.391(2) 0.080(15) Uiso 1 1 d G . . . .
C45 C 0.597(2) 0.764(3) 0.378(2) 0.101(18) Uiso 1 1 d G . . . .
C46 C 0.653(3) 0.689(2) 0.327(3) 0.098(18) Uiso 1 1 d G . . . .
C47 C 0.873(4) 0.672(2) 0.155(3) 0.077(15) Uiso 1 1 d . . . . .
C48 C 0.984(3) 0.643(2) 0.141(3) 0.15(3) Uiso 1 1 d G . . . .
C49 C 1.029(3) 0.651(2) 0.076(3) 0.076(15) Uiso 1 1 d G . . . .
C50 C 0.963(4) 0.688(3) 0.024(3) 0.11(2) Uiso 1 1 d G . . . .
C51 C 0.851(4) 0.718(2) 0.038(3) 0.14(2) Uiso 1 1 d G . . . .
C52 C 0.806(2) 0.710(2) 0.103(4) 0.095(18) Uiso 1 1 d G . . . .
C53 C 0.704(4) 0.514(3) 0.151(3) 0.099(18) Uiso 1 1 d . . . . .
C58 C 0.751(2) 0.422(4) 0.106(3) 0.104(19) Uiso 1 1 d G . . . .
C57 C 0.677(4) 0.336(3) 0.042(3) 0.080(15) Uiso 1 1 d G . . . .
C56 C 0.557(4) 0.342(3) 0.024(3) 0.15(3) Uiso 1 1 d G . . . .
C55 C 0.510(2) 0.434(4) 0.070(3) 0.063(13) Uiso 1 1 d G . . . .
C54 C 0.584(4) 0.520(3) 0.134(3) 0.102(19) Uiso 1 1 d G . . . .
B1 B 0.802(6) 0.640(5) 0.236(4) 0.16(4) Uiso 1 1 d . . . . .

loop_
_atom_site_aniso_label
_atom_site_aniso_U_11
_atom_site_aniso_U_22
_atom_site_aniso_U_33
_atom_site_aniso_U_23
_atom_site_aniso_U_13
_atom_site_aniso_U_12
Dy1 0.0703(19) 0.123(3) 0.253(19) 0.078(6) 0.032(5) 0.0172(18)

loop_
_atom_type_symbol
_atom_type_description
_atom_type_scat_dispersion_real
_atom_type_scat_dispersion_imag
_atom_type_scat_source
C C 0.0033 0.0016 'International Tables Vol C Tables 4.2.6.8 and 6.1.1.4'
H H 0.0000 0.0000 'International Tables Vol C Tables 4.2.6.8 and 6.1.1.4'
B B 0.0013 0.0007 'International Tables Vol C Tables 4.2.6.8 and 6.1.1.4'
Dy Dy -0.1892 4.4098 'International Tables Vol C Tables 4.2.6.8 and 6.1.1.4'
F F 0.0171 0.0103 'International Tables Vol C Tables 4.2.6.8 and 6.1.1.4'

loop_
_geom_angle_atom_site_label_1
_geom_angle_atom_site_label_2
_geom_angle_atom_site_label_3
_geom_angle
_geom_angle_site_symmetry_1
_geom_angle_site_symmetry_3
_geom_angle_publ_flag
C1 Dy1 C2 33.0(4) . . ?
C1 Dy1 C3 53.3(4) . . ?
C1 Dy1 C4 53.5(5) . . ?
C1 Dy1 C5 33.3(4) . . ?
C1 Dy1 C21 122.7(13) . . ?
C1 Dy1 C20 123.2(9) . . ?
C1 Dy1 C19 146.6(11) . . ?
C1 Dy1 C18 174.6(16) . . ?
C1 Dy1 C22 143.3(17) . . ?
C2 Dy1 C3 31.6(4) . . ?
C2 Dy1 C4 52.6(4) . . ?
C2 Dy1 C21 154.2(13) . . ?
C2 Dy1 C20 150.8(12) . . ?
C2 Dy1 C22 154.8(13) . . ?
C3 Dy1 C21 139.9(17) . . ?
C3 Dy1 C22 123.7(13) . . ?
C4 Dy1 C3 31.1(3) . . ?
C4 Dy1 C21 110.2(15) . . ?
C4 Dy1 C22 103.7(12) . . ?
C5 Dy1 C2 54.1(4) . . ?
C5 Dy1 C3 52.7(4) . . ?
C5 Dy1 C4 31.9(5) . . ?
C5 Dy1 C21 100.8(12) . . ?
C5 Dy1 C20 118.3(13) . . ?
C5 Dy1 C18 142.6(16) . . ?
C5 Dy1 C22 111.6(14) . . ?
C20 Dy1 C3 169.6(18) . . ?
C20 Dy1 C4 138.5(17) . . ?
C20 Dy1 C21 31.0(4) . . ?
C20 Dy1 C22 51.8(4) . . ?
C19 Dy1 C2 149.4(15) . . ?
C19 Dy1 C3 155.7(13) . . ?
C19 Dy1 C4 156.5(12) . . ?
C19 Dy1 C5 150.6(13) . . ?
C19 Dy1 C21 52.5(4) . . ?
C19 Dy1 C20 32.5(3) . . ?
C19 Dy1 C18 33.1(3) . . ?
C19 Dy1 C22 53.1(3) . . ?
C18 Dy1 C2 151.8(12) . . ?
C18 Dy1 C3 129.1(9) . . ?
C18 Dy1 C4 125.3(12) . . ?
C18 Dy1 C21 52.0(4) . . ?
C18 Dy1 C20 53.5(3) . . ?
C18 Dy1 C22 31.7(3) . . ?
C22 Dy1 C21 30.6(4) . . ?
C2 C1 Dy1 77.3(15) . . ?
C2 C1 C5 108.0 . . ?
C2 C1 C6 125(3) . . ?
C5 C1 Dy1 75.8(18) . . ?
C5 C1 C6 126(3) . . ?
C6 C1 Dy1 106.7(14) . . ?
C1 C2 Dy1 69.8(13) . . ?
C1 C2 C3 108.0 . . ?
C1 C2 C10 141(3) . . ?
C3 C2 Dy1 78.8(12) . . ?
C3 C2 C10 110(3) . . ?
C10 C2 Dy1 123(2) . . ?
C2 C3 Dy1 69.7(13) . . ?
C2 C3 C4 108.0 . . ?
C4 C3 Dy1 73.7(17) . . ?
C3 C4 Dy1 75.3(16) . . ?
C3 C4 C14 129(3) . . ?
C5 C4 Dy1 69.0(11) . . ?
C5 C4 C3 108.0 . . ?
C5 C4 C14 122(3) . . ?
C14 C4 Dy1 127.8(17) . . ?
C1 C5 Dy1 71.0(16) . . ?
C4 C5 Dy1 79.1(11) . . ?
C4 C5 C1 108.0 . . ?
C7 C6 C1 104(2) . . ?
C8 C6 C1 107(3) . . ?
C8 C6 C7 113(2) . . ?
C8 C6 C9 113(2) . . ?
C9 C6 C1 106(3) . . ?
C9 C6 C7 113(2) . . ?
C2 C10 C11 114(3) . . ?
C2 C10 C12 113(4) . . ?
C2 C10 C13 113(4) . . ?
C11 C10 C13 105(4) . . ?
C12 C10 C11 105(4) . . ?
C12 C10 C13 105(4) . . ?
C4 C14 C15 115(3) . . ?
C4 C14 C16 114(3) . . ?
C4 C14 C17 115(3) . . ?
C15 C14 C16 104(4) . . ?
C17 C14 C15 104(3) . . ?
C17 C14 C16 105(4) . . ?
C20 C21 Dy1 69.8(13) . . ?
C20 C21 C22 108.0 . . ?
C20 C21 C31 122(3) . . ?
C22 C21 Dy1 72.9(9) . . ?
C22 C21 C31 129(3) . . ?
C31 C21 Dy1 131.4(18) . . ?
C21 C20 Dy1 79.2(15) . . ?
C19 C20 Dy1 68.8(14) . . ?
C19 C20 C21 108.0 . . ?
C20 C19 Dy1 78.7(14) . . ?
C20 C19 C18 108.0 . . ?
C18 C19 Dy1 75.3(11) . . ?
C27 C19 Dy1 121.0(19) . . ?
C27 C19 C20 115(3) . . ?
C27 C19 C18 136(3) . . ?
C19 C18 Dy1 71.6(12) . . ?
C19 C18 C23 127(2) . . ?
C22 C18 Dy1 80.1(16) . . ?
C22 C18 C19 108.0 . . ?
C22 C18 C23 122(3) . . ?
C23 C18 Dy1 101.4(13) . . ?
C21 C22 Dy1 76.5(10) . . ?
C18 C22 Dy1 68.2(15) . . ?
C18 C22 C21 108.0 . . ?
C24 C23 C18 106.8(18) . . ?
C25 C23 C18 107.3(18) . . ?
C25 C23 C24 110(2) . . ?
C25 C23 C26 110(2) . . ?
C26 C23 C18 106.9(18) . . ?
C26 C23 C24 115(4) . . ?
C19 C27 C28 124(3) . . ?
C19 C27 C29 125(3) . . ?
C19 C27 C30 125(3) . . ?
C29 C27 C28 91(4) . . ?
C30 C27 C28 92(4) . . ?
C30 C27 C29 91(4) . . ?
C21 C31 C32 113(3) . . ?
C21 C31 C33 113(3) . . ?
C21 C31 C34 113(3) . . ?
C32 C31 C34 105(3) . . ?
C33 C31 C32 106(3) . . ?
C33 C31 C34 105(3) . . ?
C40 C35 C36 120.0 . . ?
C40 C35 B1 110(3) . . ?
C36 C35 B1 130(3) . . ?
F5 C40 C35 121(4) . . ?
F5 C40 C39 119(3) . . ?
C39 C40 C35 120.0 . . ?
C40 C39 F4 123(3) . . ?
C40 C39 C38 120.0 . . ?
C38 C39 F4 117(3) . . ?
F3 C38 C39 120(3) . . ?
F3 C38 C37 119(3) . . ?
C37 C38 C39 120.0 . . ?
F2 C37 C38 115(4) . . ?
F2 C37 C36 125(4) . . ?
C38 C37 C36 120.0 . . ?
F1 C36 C35 121(3) . . ?
F1 C36 C37 119(3) . . ?
C37 C36 C35 120.0 . . ?
C42 C41 C46 120.0 . . ?
C42 C41 B1 126(3) . . ?
C46 C41 B1 114(3) . . ?
F6 C42 C41 118(2) . . ?
F6 C42 C43 122(2) . . ?
C43 C42 C41 120.0 . . ?
F7 C43 C42 118(3) . . ?
F7 C43 C44 122(3) . . ?
C42 C43 C44 120.0 . . ?
F8 C44 C43 118(3) . . ?
F8 C44 C45 122(3) . . ?
C45 C44 C43 120.0 . . ?
F9 C45 C44 120(3) . . ?
F9 C45 C46 120(3) . . ?
C44 C45 C46 120.0 . . ?
F10 C46 C41 123(3) . . ?
F10 C46 C45 117(3) . . ?
C45 C46 C41 120.0 . . ?
C48 C47 C52 120.0 . . ?
C48 C47 B1 120(4) . . ?
C52 C47 B1 120(4) . . ?
F11 C48 C47 122(4) . . ?
F11 C48 C49 118(4) . . ?
C47 C48 C49 120.0 . . ?
F12 C49 C48 116(5) . . ?
F12 C49 C50 124(5) . . ?
C48 C49 C50 120.0 . . ?
F13 C50 C49 119(6) . . ?
F13 C50 C51 121(6) . . ?
C51 C50 C49 120.0 . . ?
F14 C51 C50 133(5) . . ?
F14 C51 C52 107(5) . . ?
C52 C51 C50 120.0 . . ?
C47 C52 F15 119(5) . . ?
C51 C52 F15 121(4) . . ?
C51 C52 C47 120.0 . . ?
C58 C53 C54 120.0 . . ?
C58 C53 B1 122(3) . . ?
C54 C53 B1 117(3) . . ?
F20 C58 C53 119(4) . . ?
F20 C58 C57 120(4) . . ?
C53 C58 C57 120.0 . . ?
F19 C57 C58 115(4) . . ?
F19 C57 C56 125(4) . . ?
C56 C57 C58 120.0 . . ?
F18 C56 C57 121(5) . . ?
F18 C56 C55 119(5) . . ?
C55 C56 C57 120.0 . . ?
F17 C55 C56 122(4) . . ?
F17 C55 C54 118(4) . . ?
C56 C55 C54 120.0 . . ?
F16 C54 C53 129(4) . . ?
F16 C54 C55 111(4) . . ?
C55 C54 C53 120.0 . . ?
C35 B1 C41 109(3) . . ?
C35 B1 C47 115(4) . . ?
C35 B1 C53 113(3) . . ?
C41 B1 C47 120(3) . . ?
C41 B1 C53 118(3) . . ?
C47 B1 C53 78(2) . . ?

loop_
_geom_bond_atom_site_label_1
_geom_bond_atom_site_label_2
_geom_bond_distance
_geom_bond_site_symmetry_2
_geom_bond_publ_flag
Dy1 C1 2.45(3) . ?
Dy1 C2 2.54(4) . ?
Dy1 C3 2.66(3) . ?
Dy1 C4 2.64(4) . ?
Dy1 C5 2.51(4) . ?
Dy1 C21 2.71(4) . ?
Dy1 C20 2.59(3) . ?
Dy1 C19 2.46(3) . ?
Dy1 C18 2.51(3) . ?
Dy1 C22 2.66(3) . ?
C1 C2 1.4200 . ?
C1 C5 1.4200 . ?
C1 C6 1.58(6) . ?
C2 C3 1.4200 . ?
C2 C10 1.49(9) . ?
C3 C4 1.4200 . ?
C4 C5 1.4200 . ?
C4 C14 1.58(8) . ?
C6 C7 1.56(3) . ?
C6 C8 1.54(3) . ?
C6 C9 1.55(3) . ?
C10 C11 1.61(5) . ?
C10 C12 1.60(5) . ?
C10 C13 1.61(5) . ?
C14 C15 1.61(4) . ?
C14 C16 1.61(5) . ?
C14 C17 1.61(4) . ?
C21 C20 1.4200 . ?
C21 C22 1.4200 . ?
C21 C31 1.43(7) . ?
C20 C19 1.4200 . ?
C19 C18 1.4200 . ?
C19 C27 1.40(7) . ?
C18 C22 1.4200 . ?
C18 C23 1.56(4) . ?
C23 C24 1.51(3) . ?
C23 C25 1.51(3) . ?
C23 C26 1.51(3) . ?
C27 C28 1.71(6) . ?
C27 C29 1.70(6) . ?
C27 C30 1.70(6) . ?
C31 C32 1.59(4) . ?
C31 C33 1.58(4) . ?
C31 C34 1.59(4) . ?
F1 C36 1.35(5) . ?
F2 C37 1.32(3) . ?
F3 C38 1.31(6) . ?
F4 C39 1.43(6) . ?
F5 C40 1.33(3) . ?
F6 C42 1.34(4) . ?
F7 C43 1.28(3) . ?
F8 C44 1.29(4) . ?
F9 C45 1.21(4) . ?
F10 C46 1.26(3) . ?
F11 C48 1.32(6) . ?
F12 C49 1.24(3) . ?
F13 C50 0.92(9) . ?
F14 C51 1.25(5) . ?
F15 C52 1.39(3) . ?
F16 C54 1.34(4) . ?
F17 C55 1.32(4) . ?
F18 C56 0.94(8) . ?
F19 C57 1.26(4) . ?
F20 C58 1.22(4) . ?
C35 C40 1.3900 . ?
C35 C36 1.3900 . ?
C35 B1 1.57(7) . ?
C40 C39 1.3900 . ?
C39 C38 1.3900 . ?
C38 C37 1.3900 . ?
C37 C36 1.3900 . ?
C41 C42 1.3900 . ?
C41 C46 1.3900 . ?
C41 B1 1.61(7) . ?
C42 C43 1.3900 . ?
C43 C44 1.3900 . ?
C44 C45 1.3900 . ?
C45 C46 1.3900 . ?
C47 C48 1.3900 . ?
C47 C52 1.3900 . ?
C47 B1 1.89(7) . ?
C48 C49 1.3900 . ?
C49 C50 1.3900 . ?
C50 C51 1.3900 . ?
C51 C52 1.3900 . ?
C53 C58 1.3900 . ?
C53 C54 1.3900 . ?
C53 B1 1.90(7) . ?
C58 C57 1.3900 . ?
C57 C56 1.3900 . ?
C56 C55 1.3900 . ?
C55 C54 1.3900 . ?
